data_7005701
loop_
_publ_author_name
'Aguirre, Pedro A.'
'Lagos, Carolina A.'
'Moya, Sergio A.'
'Z\'u\~niga, C\'esar'
'Vera-Oyarce, Cristian'
'Sola, Eduardo'
'Peris, Gabriel'
'Bay\'on, J Carles'

_publ_section_title
;
 Methoxycarbonylation of olefins catalyzed by palladium complexes
 bearing P,N-donor ligands.
;
_journal_issue 46
_journal_name_full 'Dalton transactions (Cambridge, England : 2003)'
_journal_page_first 5419
_journal_page_last 5426
_journal_paper_doi 10.1039/b704615b
_journal_year 2007
_chemical_formula_sum 'C37 H30 Cl6 N2 P2 Pd'
_chemical_formula_weight 883.67
_chemical_name_systematic
;
?
;
_space_group_IT_number 2
_symmetry_cell_setting triclinic
_symmetry_space_group_name_Hall '-P 1'
_symmetry_space_group_name_H-M 'P -1'
_atom_sites_solution_hydrogens geom
_atom_sites_solution_primary direct
_atom_sites_solution_secondary difmap
_audit_creation_method SHELXL-97
_cell_angle_alpha 94.061(2)
_cell_angle_beta 95.855(2)
_cell_angle_gamma 99.201(2)
_cell_formula_units_Z 2
_cell_length_a 9.6006(7)
_cell_length_b 13.8728(10)
_cell_length_c 15.8526(11)
_cell_measurement_temperature 293(2)
_cell_volume 2065.1(3)
_computing_cell_refinement 'Bruker SMART'
_computing_data_collection 'Bruker SMART'
_computing_data_reduction 'Bruker SAINT'
_computing_structure_refinement 'SHELXL-97 (Sheldrick, 1997)'
_computing_structure_solution 'SHELXS-97 (Sheldrick, 1990)'
_diffrn_ambient_temperature 293(2)
_diffrn_measured_fraction_theta_full 1.000
_diffrn_measured_fraction_theta_max 1.49
_diffrn_measurement_device_type 'CCD area detector'
_diffrn_measurement_method 'phi and omega scans'
_diffrn_radiation_monochromator graphite
_diffrn_radiation_source 'fine-focus sealed tube'
_diffrn_radiation_type MoK\a
_diffrn_radiation_wavelength 0.71073
_diffrn_reflns_av_R_equivalents 0.0725
_diffrn_reflns_av_sigmaI/netI 0.1703
_diffrn_reflns_limit_h_max 10
_diffrn_reflns_limit_h_min -11
_diffrn_reflns_limit_k_max 16
_diffrn_reflns_limit_k_min -10
_diffrn_reflns_limit_l_max 18
_diffrn_reflns_limit_l_min -18
_diffrn_reflns_number 11899
_diffrn_reflns_theta_full 25.00
_diffrn_reflns_theta_max 25.00
_diffrn_reflns_theta_min 1.49
_exptl_absorpt_coefficient_mu 0.942
_exptl_absorpt_correction_T_max 0.9456
_exptl_absorpt_correction_T_min 0.8555
_exptl_absorpt_correction_type multi-scan
_exptl_crystal_colour colorless
_exptl_crystal_density_diffrn 1.421
_exptl_crystal_density_meas ?
_exptl_crystal_density_method .
_exptl_crystal_description prism
_exptl_crystal_F_000 888
_exptl_crystal_size_max 0.17
_exptl_crystal_size_mid 0.11
_exptl_crystal_size_min 0.06
_refine_diff_density_max 1.468
_refine_diff_density_min -0.903
_refine_diff_density_rms 0.161
_refine_ls_extinction_method none
_refine_ls_goodness_of_fit_ref 1.031
_refine_ls_hydrogen_treatment constr
_refine_ls_matrix_type full
_refine_ls_number_parameters 451
_refine_ls_number_reflns 7270
_refine_ls_number_restraints 0
_refine_ls_restrained_S_all 1.031
_refine_ls_R_factor_all 0.1774
_refine_ls_R_factor_gt 0.0858
_refine_ls_shift/su_max 0.000
_refine_ls_shift/su_mean 0.000
_refine_ls_structure_factor_coef Fsqd
_refine_ls_weighting_details 'calc w=1/[\s^2^(Fo^2^)+(0.1424P)^2^+5.2921P] where P=(Fo^2^+2Fc^2^)/3'
_refine_ls_weighting_scheme calc
_refine_ls_wR_factor_gt 0.2292
_refine_ls_wR_factor_ref 0.2871
_reflns_number_gt 3717
_reflns_number_total 7270
_reflns_threshold_expression >2sigma(I)
_cod_data_source_file b704615b.txt
_cod_data_source_block str841m
_cod_original_sg_symbol_H-M P-1
_cod_database_code 7005701

loop_
_symmetry_equiv_pos_as_xyz
'x, y, z'
'-x, -y, -z'

loop_
_atom_site_label
_atom_site_type_symbol
_atom_site_fract_x
_atom_site_fract_y
_atom_site_fract_z
_atom_site_U_iso_or_equiv
_atom_site_adp_type
_atom_site_occupancy
_atom_site_symmetry_multiplicity
_atom_site_calc_flag
_atom_site_refinement_flags
_atom_site_disorder_assembly
_atom_site_disorder_group
C31 C 0.8668(17) 0.8880(13) 0.9648(10) 0.072(5) Uani 1 1 d . . .
H31 H 0.9376 0.8620 0.9956 0.086 Uiso 1 1 calc R . .
Pd1 Pd 0.95107(10) 0.80983(7) 0.69077(6) 0.0322(3) Uani 1 1 d . . .
P2 P 0.7936(3) 0.6953(2) 0.61016(18) 0.0308(7) Uani 1 1 d . . .
P3 P 0.9070(3) 0.7647(2) 0.82275(18) 0.0338(8) Uani 1 1 d . . .
N1 N 1.0041(10) 0.8511(7) 0.5711(6) 0.036(2) Uani 1 1 d . . .
C24 C 1.1168(12) 0.9179(9) 0.5606(8) 0.040(3) Uani 1 1 d . . .
H24 H 1.1757 0.9483 0.6085 0.049 Uiso 1 1 calc R . .
C20 C 0.9215(12) 0.8078(9) 0.5022(7) 0.032(3) Uani 1 1 d . . .
C1 C 0.8163(12) 0.5701(9) 0.5974(7) 0.033(3) Uani 1 1 d . . .
C30 C 0.8311(14) 0.8593(9) 0.8776(8) 0.043(3) Uani 1 1 d . . .
C2 C 0.7072(14) 0.4960(9) 0.5657(8) 0.047(3) Uani 1 1 d . . .
H2 H 0.6166 0.5102 0.5520 0.057 Uiso 1 1 calc R . .
C21 C 0.9467(13) 0.8316(9) 0.4198(7) 0.037(3) Uani 1 1 d . . .
H21 H 0.8855 0.8024 0.3724 0.044 Uiso 1 1 calc R . .
C4 C 0.863(2) 0.3779(13) 0.5714(11) 0.081(5) Uani 1 1 d . . .
H4 H 0.8788 0.3137 0.5631 0.097 Uiso 1 1 calc R . .
C11 C 0.5662(15) 0.7901(11) 0.6082(10) 0.063(4) Uani 1 1 d . . .
H11 H 0.6258 0.8380 0.5847 0.076 Uiso 1 1 calc R . .
C22 C 1.0617(15) 0.8978(10) 0.4115(8) 0.048(4) Uani 1 1 d . . .
H22 H 1.0826 0.9129 0.3575 0.058 Uiso 1 1 calc R . .
C15 C 0.5217(12) 0.6349(10) 0.6623(8) 0.041(3) Uani 1 1 d . . .
H15 H 0.5511 0.5766 0.6758 0.049 Uiso 1 1 calc R . .
C10 C 0.6128(12) 0.7024(9) 0.6264(7) 0.034(3) Uani 1 1 d . . .
C6 C 0.9508(14) 0.5490(11) 0.6160(8) 0.050(4) Uani 1 1 d . . .
H6 H 1.0253 0.5988 0.6377 0.060 Uiso 1 1 calc R . .
C40 C 1.0652(13) 0.7446(10) 0.8858(7) 0.041(3) Uani 1 1 d . . .
C23 C 1.1484(14) 0.9432(10) 0.4815(8) 0.043(3) Uani 1 1 d . . .
H23 H 1.2270 0.9901 0.4758 0.052 Uiso 1 1 calc R . .
C14 C 0.3899(15) 0.6498(12) 0.6792(9) 0.061(4) Uani 1 1 d . . .
H14 H 0.3307 0.6019 0.7030 0.074 Uiso 1 1 calc R . .
C3 C 0.7311(19) 0.3982(11) 0.5534(10) 0.068(4) Uani 1 1 d . . .
H3 H 0.6561 0.3482 0.5331 0.081 Uiso 1 1 calc R . .
C50 C 0.7865(13) 0.6519(9) 0.8291(7) 0.039(3) Uani 1 1 d . . .
C55 C 0.6547(13) 0.6496(11) 0.8624(8) 0.050(4) Uani 1 1 d . . .
H55 H 0.6252 0.7075 0.8806 0.061 Uiso 1 1 calc R . .
C51 C 0.8244(15) 0.5647(9) 0.8026(8) 0.047(3) Uani 1 1 d . . .
H51 H 0.9117 0.5654 0.7819 0.056 Uiso 1 1 calc R . .
C52 C 0.7392(17) 0.4772(11) 0.8055(9) 0.060(4) Uani 1 1 d . . .
H52 H 0.7675 0.4194 0.7858 0.071 Uiso 1 1 calc R . .
C35 C 0.726(2) 0.8965(13) 0.8327(12) 0.085(6) Uani 1 1 d . . .
H35 H 0.6986 0.8775 0.7752 0.101 Uiso 1 1 calc R . .
C5 C 0.9756(19) 0.4523(13) 0.6022(10) 0.068(5) Uani 1 1 d . . .
H5 H 1.0667 0.4382 0.6137 0.082 Uiso 1 1 calc R . .
C13 C 0.3448(17) 0.7362(14) 0.6608(11) 0.073(5) Uani 1 1 d . . .
H13 H 0.2554 0.7470 0.6728 0.088 Uiso 1 1 calc R . .
C12 C 0.4321(17) 0.8066(12) 0.6247(11) 0.072(5) Uani 1 1 d . . .
H12 H 0.4016 0.8647 0.6116 0.087 Uiso 1 1 calc R . .
C53 C 0.6111(18) 0.4743(13) 0.8376(10) 0.069(5) Uani 1 1 d . . .
H53 H 0.5517 0.4147 0.8389 0.083 Uiso 1 1 calc R . .
C33 C 0.690(2) 0.9914(15) 0.9592(16) 0.097(7) Uani 1 1 d . . .
H33 H 0.6402 1.0341 0.9869 0.117 Uiso 1 1 calc R . .
C41 C 1.2004(15) 0.7759(12) 0.8676(9) 0.060(4) Uani 1 1 d . . .
H41 H 1.2123 0.8104 0.8199 0.072 Uiso 1 1 calc R . .
C45 C 1.0551(17) 0.6953(14) 0.9593(8) 0.075(5) Uani 1 1 d . . .
H45 H 0.9656 0.6720 0.9744 0.090 Uiso 1 1 calc R . .
C44 C 1.1716(18) 0.6802(16) 1.0094(10) 0.087(6) Uani 1 1 d . . .
H44 H 1.1613 0.6496 1.0592 0.104 Uiso 1 1 calc R . .
C42 C 1.3192(16) 0.7592(14) 0.9161(11) 0.076(5) Uani 1 1 d . . .
H42 H 1.4097 0.7808 0.9017 0.091 Uiso 1 1 calc R . .
C34 C 0.659(2) 0.9662(16) 0.8782(16) 0.108(7) Uani 1 1 d . . .
H34 H 0.5900 0.9946 0.8482 0.130 Uiso 1 1 calc R . .
C43 C 1.2994(19) 0.7092(15) 0.9872(12) 0.086(6) Uani 1 1 d . . .
H43 H 1.3782 0.6955 1.0205 0.103 Uiso 1 1 calc R . .
C32 C 0.799(2) 0.9528(15) 1.0041(13) 0.094(6) Uani 1 1 d . . .
H32 H 0.8247 0.9723 1.0617 0.113 Uiso 1 1 calc R . .
N2 N 0.8078(10) 0.7387(7) 0.5148(5) 0.037(2) Uani 1 1 d . . .
H70 H 0.7429 0.7175 0.4732 0.045 Uiso 1 1 calc R . .
Cl2 Cl 1.0837(4) 0.9540(3) 0.7617(2) 0.0611(11) Uani 1 1 d . . .
C54 C 0.5708(16) 0.5601(13) 0.8676(10) 0.069(5) Uani 1 1 d . . .
H54 H 0.4861 0.5576 0.8917 0.083 Uiso 1 1 calc R . .
Cl1 Cl 0.6416(4) 0.6263(3) 0.3510(2) 0.0508(9) Uani 1 1 d . . .
C61 C 0.8078(18) 0.6541(15) 0.1722(11) 0.088(6) Uani 1 1 d . . .
Cl20 Cl 0.8458(9) 0.5410(6) 0.1387(7) 0.119(3) Uani 0.67 1 d P . .
Cl21 Cl 0.7030(6) 0.6897(7) 0.0899(4) 0.107(3) Uani 0.67 1 d P . .
Cl22 Cl 0.9614(7) 0.7387(8) 0.1968(4) 0.125(4) Uani 0.67 1 d P . .
C60 C 0.4890(16) 0.8235(13) 0.3073(11) 0.074(5) Uani 1 1 d . . .
Cl12 Cl 0.4675(10) 0.8847(7) 0.4059(5) 0.119(3) Uani 0.67 1 d P . .
Cl10 Cl 0.6220(6) 0.8950(5) 0.2661(4) 0.0747(18) Uani 0.67 1 d P . .
Cl11 Cl 0.3292(7) 0.8047(5) 0.2454(6) 0.109(3) Uani 0.67 1 d P . .

loop_
_atom_site_aniso_label
_atom_site_aniso_U_11
_atom_site_aniso_U_22
_atom_site_aniso_U_33
_atom_site_aniso_U_23
_atom_site_aniso_U_13
_atom_site_aniso_U_12
C31 0.062(10) 0.087(13) 0.063(10) -0.011(9) 0.003(8) 0.017(10)
Pd1 0.0336(5) 0.0357(6) 0.0253(5) 0.0037(4) 0.0003(4) 0.0010(4)
P2 0.0299(16) 0.0332(18) 0.0281(16) 0.0031(13) 0.0006(13) 0.0031(14)
P3 0.0336(17) 0.043(2) 0.0242(15) 0.0050(14) 0.0006(13) 0.0046(15)
N1 0.030(5) 0.042(6) 0.036(6) 0.006(5) 0.003(5) 0.002(5)
C24 0.034(7) 0.039(8) 0.047(8) 0.002(6) -0.001(6) 0.007(6)
C20 0.033(7) 0.040(7) 0.028(6) 0.009(5) 0.005(5) 0.018(6)
C1 0.029(6) 0.036(7) 0.032(6) 0.010(5) -0.001(5) 0.000(5)
C30 0.049(8) 0.038(8) 0.039(7) -0.002(6) 0.014(6) -0.005(6)
C2 0.051(8) 0.039(8) 0.051(8) -0.002(6) -0.005(7) 0.018(7)
C21 0.047(8) 0.037(7) 0.028(6) 0.008(5) 0.002(5) 0.012(6)
C4 0.112(16) 0.058(11) 0.084(13) 0.005(9) 0.016(12) 0.044(12)
C11 0.050(9) 0.042(9) 0.097(12) 0.017(8) 0.007(8) 0.005(7)
C22 0.066(9) 0.059(9) 0.032(7) 0.019(7) 0.032(7) 0.027(8)
C15 0.030(7) 0.049(8) 0.046(7) 0.008(6) 0.005(6) 0.007(6)
C10 0.031(6) 0.042(8) 0.028(6) 0.004(5) -0.002(5) 0.004(6)
C6 0.041(8) 0.062(10) 0.048(8) 0.017(7) 0.005(6) 0.007(7)
C40 0.033(7) 0.059(9) 0.029(6) -0.002(6) -0.002(5) 0.010(6)
C23 0.046(8) 0.048(8) 0.040(8) 0.013(6) 0.021(6) 0.006(7)
C14 0.048(9) 0.080(12) 0.058(9) 0.016(8) 0.001(7) 0.017(8)
C3 0.087(12) 0.048(10) 0.068(10) -0.006(8) -0.008(9) 0.028(9)
C50 0.043(7) 0.040(8) 0.035(7) 0.013(6) 0.000(6) 0.005(6)
C55 0.040(8) 0.056(9) 0.052(8) 0.005(7) 0.007(7) -0.001(7)
C51 0.056(9) 0.037(8) 0.049(8) 0.007(6) 0.015(7) 0.005(7)
C52 0.065(10) 0.051(10) 0.062(9) 0.008(7) 0.001(8) 0.009(8)
C35 0.104(14) 0.088(14) 0.078(12) 0.015(10) 0.016(11) 0.056(12)
C5 0.073(11) 0.079(13) 0.068(11) 0.024(9) 0.019(9) 0.042(10)
C13 0.046(9) 0.097(14) 0.082(12) 0.006(10) 0.009(8) 0.028(10)
C12 0.061(10) 0.062(11) 0.105(14) 0.007(10) 0.015(10) 0.038(9)
C53 0.070(12) 0.066(12) 0.064(10) 0.007(9) -0.002(9) -0.004(9)
C33 0.089(15) 0.084(15) 0.122(19) -0.019(14) 0.045(14) 0.017(12)
C41 0.055(10) 0.084(12) 0.047(8) 0.013(8) 0.004(7) 0.029(9)
C45 0.064(10) 0.140(17) 0.028(7) 0.025(9) 0.005(7) 0.028(11)
C44 0.062(11) 0.156(19) 0.051(10) 0.040(11) -0.005(9) 0.041(12)
C42 0.044(9) 0.101(14) 0.084(13) -0.009(11) 0.013(9) 0.023(9)
C34 0.132(19) 0.107(18) 0.111(18) 0.028(14) 0.031(15) 0.078(16)
C43 0.059(12) 0.129(18) 0.069(12) 0.007(12) -0.005(9) 0.028(11)
C32 0.102(15) 0.095(15) 0.080(13) -0.041(12) 0.011(12) 0.018(13)
N2 0.045(6) 0.042(6) 0.020(5) 0.009(4) -0.002(4) -0.005(5)
Cl2 0.080(3) 0.052(2) 0.0401(19) 0.0003(16) 0.0013(18) -0.019(2)
C54 0.041(9) 0.089(14) 0.076(11) 0.014(10) 0.021(8) -0.010(9)
Cl1 0.051(2) 0.056(2) 0.0402(18) -0.0016(16) -0.0012(15) -0.0007(17)
C61 0.065(11) 0.124(17) 0.072(12) 0.006(11) 0.029(9) -0.004(11)
Cl20 0.099(6) 0.093(6) 0.181(9) 0.003(6) 0.060(6) 0.038(5)
Cl21 0.047(4) 0.204(9) 0.075(4) 0.082(5) 0.000(3) 0.004(4)
Cl22 0.063(4) 0.211(10) 0.064(4) -0.068(5) 0.026(3) -0.063(5)
C60 0.050(9) 0.080(12) 0.091(12) 0.015(10) 0.013(9) 0.006(9)
Cl12 0.145(8) 0.149(8) 0.079(5) -0.007(5) 0.040(5) 0.059(7)
Cl10 0.049(3) 0.083(5) 0.099(5) 0.038(4) 0.029(3) 0.005(3)
Cl11 0.058(4) 0.066(4) 0.178(8) 0.026(5) -0.067(5) -0.018(3)

loop_
_atom_type_symbol
_atom_type_description
_atom_type_scat_dispersion_real
_atom_type_scat_dispersion_imag
_atom_type_scat_source
C C 0.0033 0.0016 'International Tables Vol C Tables 4.2.6.8 and 6.1.1.4'
H H 0.0000 0.0000 'International Tables Vol C Tables 4.2.6.8 and 6.1.1.4'
N N 0.0061 0.0033 'International Tables Vol C Tables 4.2.6.8 and 6.1.1.4'
P P 0.1023 0.0942 'International Tables Vol C Tables 4.2.6.8 and 6.1.1.4'
Cl Cl 0.1484 0.1585 'International Tables Vol C Tables 4.2.6.8 and 6.1.1.4'
Pd Pd -0.9988 1.0072 'International Tables Vol C Tables 4.2.6.8 and 6.1.1.4'

loop_
_geom_angle_atom_site_label_1
_geom_angle_atom_site_label_2
_geom_angle_atom_site_label_3
_geom_angle
_geom_angle_site_symmetry_1
_geom_angle_site_symmetry_3
_geom_angle_publ_flag
C32 C31 C30 120.3(17) . . ?
N1 Pd1 P2 82.4(3) . . ?
N1 Pd1 P3 176.7(3) . . ?
P2 Pd1 P3 99.59(11) . . ?
N1 Pd1 Cl2 92.4(3) . . ?
P2 Pd1 Cl2 166.89(13) . . ?
P3 Pd1 Cl2 86.19(12) . . ?
N2 P2 C1 106.2(5) . . ?
N2 P2 C10 102.9(5) . . ?
C1 P2 C10 110.0(6) . . ?
N2 P2 Pd1 99.5(4) . . ?
C1 P2 Pd1 122.4(4) . . ?
C10 P2 Pd1 113.1(4) . . ?
C40 P3 C50 102.0(6) . . ?
C40 P3 C30 109.5(6) . . ?
C50 P3 C30 105.4(6) . . ?
C40 P3 Pd1 112.2(4) . . ?
C50 P3 Pd1 118.1(4) . . ?
C30 P3 Pd1 109.1(4) . . ?
C20 N1 C24 118.1(10) . . ?
C20 N1 Pd1 118.0(8) . . ?
C24 N1 Pd1 123.8(8) . . ?
N1 C24 C23 122.4(12) . . ?
N1 C20 N2 116.9(10) . . ?
N1 C20 C21 122.2(11) . . ?
N2 C20 C21 120.9(10) . . ?
C2 C1 C6 119.5(12) . . ?
C2 C1 P2 122.5(9) . . ?
C6 C1 P2 117.9(10) . . ?
C35 C30 C31 119.8(14) . . ?
C35 C30 P3 117.4(11) . . ?
C31 C30 P3 122.5(12) . . ?
C1 C2 C3 120.7(13) . . ?
C22 C21 C20 118.0(11) . . ?
C3 C4 C5 120.4(16) . . ?
C12 C11 C10 121.0(14) . . ?
C21 C22 C23 120.8(11) . . ?
C14 C15 C10 122.8(13) . . ?
C15 C10 C11 117.1(12) . . ?
C15 C10 P2 126.4(10) . . ?
C11 C10 P2 116.1(9) . . ?
C1 C6 C5 120.1(14) . . ?
C41 C40 C45 115.3(12) . . ?
C41 C40 P3 124.3(10) . . ?
C45 C40 P3 120.3(10) . . ?
C22 C23 C24 118.4(12) . . ?
C15 C14 C13 119.7(15) . . ?
C4 C3 C2 119.7(16) . . ?
C51 C50 C55 118.2(12) . . ?
C51 C50 P3 119.2(10) . . ?
C55 C50 P3 122.6(10) . . ?
C54 C55 C50 119.0(14) . . ?
C52 C51 C50 122.4(13) . . ?
C51 C52 C53 119.8(15) . . ?
C30 C35 C34 117.1(18) . . ?
C4 C5 C6 119.6(14) . . ?
C12 C13 C14 120.0(15) . . ?
C13 C12 C11 119.4(15) . . ?
C52 C53 C54 119.8(16) . . ?
C34 C33 C32 118.7(19) . . ?
C40 C41 C42 123.3(15) . . ?
C44 C45 C40 122.2(15) . . ?
C43 C44 C45 119.9(16) . . ?
C41 C42 C43 117.5(16) . . ?
C33 C34 C35 123(2) . . ?
C44 C43 C42 121.7(17) . . ?
C31 C32 C33 120.8(18) . . ?
C20 N2 P2 121.0(8) . . ?
C53 C54 C55 120.8(14) . . ?
Cl21 C61 Cl22 110.0(11) . . ?
Cl21 C61 Cl20 107.0(11) . . ?
Cl22 C61 Cl20 110.8(11) . . ?
Cl10 C60 Cl11 114.4(11) . . ?
Cl10 C60 Cl12 106.8(10) . . ?
Cl11 C60 Cl12 107.8(10) . . ?

loop_
_geom_bond_atom_site_label_1
_geom_bond_atom_site_label_2
_geom_bond_distance
_geom_bond_site_symmetry_2
_geom_bond_publ_flag
C31 C32 1.35(2) . ?
C31 C30 1.403(19) . ?
Pd1 N1 2.107(9) . ?
Pd1 P2 2.234(3) . ?
Pd1 P3 2.287(3) . ?
Pd1 Cl2 2.337(3) . ?
P2 N2 1.676(9) . ?
P2 C1 1.786(12) . ?
P2 C10 1.797(12) . ?
P3 C40 1.803(12) . ?
P3 C50 1.806(13) . ?
P3 C30 1.812(13) . ?
N1 C20 1.327(14) . ?
N1 C24 1.340(14) . ?
C24 C23 1.377(16) . ?
C20 N2 1.374(14) . ?
C20 C21 1.405(15) . ?
C1 C2 1.372(16) . ?
C1 C6 1.376(17) . ?
C30 C35 1.37(2) . ?
C2 C3 1.415(19) . ?
C21 C22 1.342(17) . ?
C4 C3 1.35(2) . ?
C4 C5 1.39(2) . ?
C11 C12 1.39(2) . ?
C11 C10 1.400(18) . ?
C22 C23 1.365(18) . ?
C15 C14 1.364(18) . ?
C15 C10 1.372(16) . ?
C6 C5 1.41(2) . ?
C40 C41 1.368(18) . ?
C40 C45 1.396(18) . ?
C14 C13 1.38(2) . ?
C50 C51 1.368(17) . ?
C50 C55 1.417(17) . ?
C55 C54 1.381(19) . ?
C51 C52 1.357(18) . ?
C52 C53 1.37(2) . ?
C35 C34 1.44(2) . ?
C13 C12 1.38(2) . ?
C53 C54 1.38(2) . ?
C33 C34 1.30(3) . ?
C33 C32 1.41(3) . ?
C41 C42 1.37(2) . ?
C45 C44 1.36(2) . ?
C44 C43 1.32(2) . ?
C42 C43 1.38(2) . ?
C61 Cl21 1.71(2) . ?
C61 Cl22 1.722(19) . ?
C61 Cl20 1.73(2) . ?
C60 Cl10 1.702(16) . ?
C60 Cl11 1.707(17) . ?
C60 Cl12 1.772(19) . ?
